data_2235161
loop_
_publ_author_name
'Zheng, Wen-Ni'

_publ_section_title
;
 4-Cyanopyridinium bromide
;
_journal_coeditor_code MW2067
_journal_issue 6
_journal_name_full 'Acta Crystallographica Section E'
_journal_page_first o1825
_journal_paper_doi 10.1107/S160053681202209X
_journal_volume 68
_journal_year 2012
_chemical_formula_iupac 'C6 H5 N2 +, Br -'
_chemical_formula_moiety 'C6 H5 N2 +, Br -'
_chemical_formula_sum 'C6 H5 Br N2'
_chemical_formula_weight 185.03
_chemical_name_systematic
;
4-Cyanopyridinium bromide
;
_space_group_IT_number 14
_symmetry_cell_setting monoclinic
_symmetry_space_group_name_Hall '-P 2yn'
_symmetry_space_group_name_H-M 'P 1 21/n 1'
_atom_sites_solution_hydrogens geom
_atom_sites_solution_primary direct
_atom_sites_solution_secondary difmap
_audit_creation_method SHELXL-97
_cell_angle_alpha 90.00
_cell_angle_beta 111.7200(10)
_cell_angle_gamma 90.00
_cell_formula_units_Z 4
_cell_length_a 7.3918(5)
_cell_length_b 12.2587(4)
_cell_length_c 8.1671(3)
_cell_measurement_reflns_used 1579
_cell_measurement_temperature 173(2)
_cell_measurement_theta_max 27.49
_cell_measurement_theta_min 3.16
_cell_volume 687.51(6)
_computing_cell_refinement '<i>CrystalClear</i> (Rigaku, 2005)'
_computing_data_collection '<i>CrystalClear</i> (Rigaku, 2005)'
_computing_data_reduction '<i>CrystalClear</i> (Rigaku, 2005)'
_computing_molecular_graphics '<i>SHELXTL</i> (Sheldrick, 2008)'
_computing_publication_material '<i>SHELXTL</i> (Sheldrick, 2008)'
_computing_structure_refinement '<i>SHELXL97</i> (Sheldrick, 2008)'
_computing_structure_solution '<i>SHELXS97</i> (Sheldrick, 2008)'
_diffrn_ambient_temperature 173(2)
_diffrn_detector_area_resol_mean 13.6612
_diffrn_measured_fraction_theta_full 0.996
_diffrn_measured_fraction_theta_max 0.996
_diffrn_measurement_device_type 'Rigaku Mercury2'
_diffrn_measurement_method '\w & \f scans'
_diffrn_radiation_monochromator graphite
_diffrn_radiation_source 'fine-focus sealed tube'
_diffrn_radiation_type MoK\a
_diffrn_radiation_wavelength 0.71073
_diffrn_reflns_av_R_equivalents 0.0470
_diffrn_reflns_av_sigmaI/netI 0.0598
_diffrn_reflns_limit_h_max 9
_diffrn_reflns_limit_h_min -9
_diffrn_reflns_limit_k_max 15
_diffrn_reflns_limit_k_min -15
_diffrn_reflns_limit_l_max 10
_diffrn_reflns_limit_l_min -10
_diffrn_reflns_number 4771
_diffrn_reflns_theta_full 27.49
_diffrn_reflns_theta_max 27.49
_diffrn_reflns_theta_min 3.16
_exptl_absorpt_coefficient_mu 5.883
_exptl_absorpt_correction_T_max 1.000
_exptl_absorpt_correction_T_min 0.910
_exptl_absorpt_correction_type multi-scan
_exptl_absorpt_process_details '(CrystalClear; Rigaku, 2005)'
_exptl_crystal_colour Colorless
_exptl_crystal_density_diffrn 1.788
_exptl_crystal_density_method 'not measured'
_exptl_crystal_description block
_exptl_crystal_F_000 360
_exptl_crystal_size_max 0.10
_exptl_crystal_size_mid 0.05
_exptl_crystal_size_min 0.05
_refine_diff_density_max 0.567
_refine_diff_density_min -0.924
_refine_ls_extinction_method none
_refine_ls_goodness_of_fit_ref 0.949
_refine_ls_hydrogen_treatment constr
_refine_ls_matrix_type full
_refine_ls_number_parameters 82
_refine_ls_number_reflns 1579
_refine_ls_number_restraints 0
_refine_ls_restrained_S_all 0.949
_refine_ls_R_factor_all 0.0402
_refine_ls_R_factor_gt 0.0316
_refine_ls_shift/su_max 0.001
_refine_ls_shift/su_mean 0.000
_refine_ls_structure_factor_coef Fsqd
_refine_ls_weighting_details 'calc w=1/[\s^2^(Fo^2^)+(0.0255P)^2^] where P=(Fo^2^+2Fc^2^)/3'
_refine_ls_weighting_scheme calc
_refine_ls_wR_factor_gt 0.0633
_refine_ls_wR_factor_ref 0.0658
_reflns_number_gt 1296
_reflns_number_total 1579
_reflns_threshold_expression I>2sigma(I)
_cod_data_source_file mw2067.cif
_cod_data_source_block I
_cod_original_sg_symbol_H-M 'P 21/n'
_cod_database_code 2235161
_cod_database_fobs_code 2235161

loop_
_symmetry_equiv_pos_as_xyz
'x, y, z'
'-x+1/2, y+1/2, -z+1/2'
'-x, -y, -z'
'x-1/2, -y-1/2, z-1/2'

loop_
_atom_site_type_symbol
_atom_site_label
_atom_site_fract_x
_atom_site_fract_y
_atom_site_fract_z
_atom_site_U_iso_or_equiv
_atom_site_adp_type
_atom_site_calc_flag
_atom_site_refinement_flags
_atom_site_occupancy
_atom_site_symmetry_multiplicity
Br Br1 0.61085(4) 0.41149(2) 0.32517(4) 0.01972(12) Uani d . 1 1
N N1 0.4087(4) 0.74050(19) -0.0107(3) 0.0178(6) Uani d . 1 1
H H1 0.4160 0.7079 -0.1068 0.021 Uiso d R 1 1
C C1 0.4249(4) 0.6702(3) 0.1191(4) 0.0218(7) Uani d . 1 1
H H1A 0.4410 0.5962 0.1038 0.026 Uiso calc R 1 1
C C2 0.4176(5) 0.7076(2) 0.2761(4) 0.0206(7) Uani d . 1 1
H H2A 0.4295 0.6597 0.3677 0.025 Uiso calc R 1 1
N N2 0.3889(4) 0.8933(2) 0.5892(4) 0.0318(7) Uani d . 1 1
C C3 0.3922(4) 0.8184(2) 0.2937(4) 0.0164(7) Uani d . 1 1
C C4 0.3754(4) 0.8896(2) 0.1569(4) 0.0198(7) Uani d . 1 1
H H4A 0.3575 0.9640 0.1682 0.024 Uiso calc R 1 1
C C5 0.3857(4) 0.8479(2) 0.0032(4) 0.0193(7) Uani d . 1 1
H H5A 0.3767 0.8941 -0.0898 0.023 Uiso calc R 1 1
C C6 0.3875(5) 0.8612(3) 0.4580(4) 0.0202(7) Uani d . 1 1

loop_
_atom_site_aniso_label
_atom_site_aniso_U_11
_atom_site_aniso_U_22
_atom_site_aniso_U_33
_atom_site_aniso_U_12
_atom_site_aniso_U_13
_atom_site_aniso_U_23
Br1 0.0246(2) 0.01924(19) 0.01933(18) -0.00107(15) 0.01284(14) -0.00215(13)
N1 0.0149(14) 0.0239(14) 0.0174(12) 0.0034(11) 0.0094(11) -0.0039(11)
C1 0.024(2) 0.0189(17) 0.0243(17) 0.0035(14) 0.0111(15) -0.0006(14)
C2 0.0201(18) 0.0237(17) 0.0206(16) 0.0045(14) 0.0106(14) 0.0037(14)
N2 0.045(2) 0.0311(17) 0.0251(15) -0.0001(15) 0.0200(14) -0.0045(13)
C3 0.0082(16) 0.0260(17) 0.0163(15) 0.0014(13) 0.0060(13) 0.0006(13)
C4 0.0194(18) 0.0212(17) 0.0221(16) 0.0005(14) 0.0118(14) -0.0032(13)
C5 0.0166(18) 0.0226(17) 0.0207(16) 0.0007(14) 0.0094(14) 0.0034(14)
C6 0.0184(18) 0.0248(17) 0.0194(16) -0.0007(14) 0.0093(14) 0.0022(14)

loop_
_atom_type_symbol
_atom_type_description
_atom_type_scat_dispersion_real
_atom_type_scat_dispersion_imag
_atom_type_scat_source
C C 0.0033 0.0016 'International Tables Vol C Tables 4.2.6.8 and 6.1.1.4'
H H 0.0000 0.0000 'International Tables Vol C Tables 4.2.6.8 and 6.1.1.4'
N N 0.0061 0.0033 'International Tables Vol C Tables 4.2.6.8 and 6.1.1.4'
Br Br -0.2901 2.4595 'International Tables Vol C Tables 4.2.6.8 and 6.1.1.4'

loop_
_geom_angle_atom_site_label_1
_geom_angle_atom_site_label_2
_geom_angle_atom_site_label_3
_geom_angle
C1 N1 C5 122.9(2)
C1 N1 H1 112.9
C5 N1 H1 124.2
N1 C1 C2 120.0(3)
N1 C1 H1A 120.0
C2 C1 H1A 120.0
C1 C2 C3 118.4(3)
C1 C2 H2A 120.8
C3 C2 H2A 120.8
C2 C3 C4 120.6(3)
C2 C3 C6 120.0(3)
C4 C3 C6 119.4(3)
C5 C4 C3 118.6(3)
C5 C4 H4A 120.7
C3 C4 H4A 120.7
N1 C5 C4 119.5(3)
N1 C5 H5A 120.2
C4 C5 H5A 120.2
N2 C6 C3 178.0(4)

loop_
_geom_bond_atom_site_label_1
_geom_bond_atom_site_label_2
_geom_bond_distance
N1 C1 1.337(4)
N1 C5 1.337(4)
N1 H1 0.9003
C1 C2 1.381(4)
C1 H1A 0.9300
C2 C3 1.385(4)
C2 H2A 0.9300
N2 C6 1.138(4)
C3 C4 1.387(4)
C3 C6 1.453(4)
C4 C5 1.384(4)
C4 H4A 0.9300
C5 H5A 0.9300

loop_
_geom_hbond_atom_site_label_D
_geom_hbond_atom_site_label_H
_geom_hbond_atom_site_label_A
_geom_hbond_site_symmetry_A
_geom_hbond_distance_DH
_geom_hbond_distance_HA
_geom_hbond_distance_DA
_geom_hbond_angle_DHA
N1 H1 Br1 3_665 0.90 2.26 3.133(2) 164
C1 H1A Br1 . 0.93 2.88 3.615(2) 137
C2 H2A Br1 3_666 0.93 2.77 3.645(2) 156
C5 H5A N2 1_554 0.93 2.66 3.435(4) 142

loop_
_cod_related_entry_id
_cod_related_entry_database
_cod_related_entry_code
1 ChemSpider 15490939
